data_4319717
loop_
_publ_author_name
Evenson
'Peter K. Dorhout'

_publ_section_title
;
 Selenophosphate Phase Diagrams Developed in Conjunction with the
 Synthesis of the New Compounds K2La(P2Se6)1/2(PSe4), K3La(PSe4)2,
 K4La0.67(PSe4)2, K9-xLa1+x/3(PSe4)4 (x = 0.5), and KEuPSe4
;
_journal_name_full 'Inorganic Chemistry'
_journal_page_first 2875
_journal_page_last 2883
_journal_paper_doi 10.1021/ic000595z
_journal_volume 40
_journal_year 2001
_chemical_formula_sum 'K3 La P2 Se8'
_chemical_formula_weight 949.83
_chemical_name_systematic
; 
 ? 
;
_space_group_IT_number 14
_symmetry_cell_setting monoclinic
_symmetry_space_group_name_Hall '-P 2ybc'
_symmetry_space_group_name_H-M 'P 1 21/c 1'
_atom_sites_solution_hydrogens geom
_atom_sites_solution_primary direct
_atom_sites_solution_secondary difmap
_audit_creation_method SHELXL
_cell_angle_alpha 90.00
_cell_angle_beta 90.1200(10)
_cell_angle_gamma 90.00
_cell_formula_units_Z 4
_cell_length_a 9.5782(2)
_cell_length_b 17.6623(4)
_cell_length_c 9.9869(3)
_cell_measurement_temperature 170(2)
_cell_volume 1689.51(7)
_computing_cell_refinement 'Bruker SMART'
_computing_data_collection 'Bruker SMART'
_computing_data_reduction 'Bruker SAINT'
_computing_molecular_graphics 'Bruker SHELXTL'
_computing_publication_material 'Bruker SHELXTL'
_computing_structure_refinement 'SHELXL-93 (Sheldrick, 1993)'
_computing_structure_solution 'SHELXS-86 (Sheldrick, 1990)'
_diffrn_ambient_temperature 170(2)
_diffrn_measurement_device 'Bruker CCD'
_diffrn_measurement_method '\w scans'
_diffrn_radiation_monochromator graphite
_diffrn_radiation_source 'fine-focus sealed tube'
_diffrn_radiation_type MoK\a
_diffrn_radiation_wavelength 0.71073
_diffrn_reflns_av_R_equivalents 0.0478
_diffrn_reflns_av_sigmaI/netI 0.0623
_diffrn_reflns_limit_h_max 12
_diffrn_reflns_limit_h_min -12
_diffrn_reflns_limit_k_max 22
_diffrn_reflns_limit_k_min -9
_diffrn_reflns_limit_l_max 13
_diffrn_reflns_limit_l_min -13
_diffrn_reflns_number 10987
_diffrn_reflns_theta_max 28.30
_diffrn_reflns_theta_min 2.13
_exptl_absorpt_coefficient_mu 20.657
_exptl_absorpt_correction_type SADABS
_exptl_crystal_colour yellow
_exptl_crystal_density_diffrn 3.734
_exptl_crystal_description plate
_exptl_crystal_F_000 1664
_refine_diff_density_max 2.658
_refine_diff_density_min -1.607
_refine_diff_density_rms 0.321
_refine_ls_extinction_method none
_refine_ls_goodness_of_fit_all 1.054
_refine_ls_goodness_of_fit_obs 1.106
_refine_ls_matrix_type full
_refine_ls_number_parameters 127
_refine_ls_number_reflns 4059
_refine_ls_number_restraints 0
_refine_ls_restrained_S_all 1.054
_refine_ls_restrained_S_obs 1.106
_refine_ls_R_factor_all 0.0773
_refine_ls_R_factor_obs 0.0476
_refine_ls_shift/esd_max -0.001
_refine_ls_shift/esd_mean 0.000
_refine_ls_structure_factor_coef Fsqd
_refine_ls_weighting_details 'w=1/[\s^2^(Fo^2^)+(0.0524P)^2^+7.5187P] where P=(Fo^2^+2Fc^2^)/3'
_refine_ls_weighting_scheme calc
_refine_ls_wR_factor_all 0.1161
_refine_ls_wR_factor_obs 0.1036
_reflns_number_observed 2960
_reflns_number_total 4059
_reflns_observed_criterion >2sigma(I)
_cod_data_source_file ic000595z_2.cif
_cod_data_source_block K3La(PSe4)2
_cod_depositor_comments
;
The following automatic conversions were performed:

'_symmetry_cell_setting' value 'Monoclinic' changed to 'monoclinic'
according to the built-in table from CIF Core dictionary named
'cif_core.dic' version 2.4.1 from 2010-06-29.

Automatic conversion script
Id: cif_fix_values 1646 2011-03-28 12:23:43Z adriana 

The following automatic conversions were performed:

'_refine_ls_weighting_scheme' value 'calc
w=1/[\s^2^(Fo^2^)+(0.0524P)^2^+7.5187P] where P=(Fo^2^+2Fc^2^)/3' was
changed to 'calc'. New tag '_refine_ls_weighting_details' was
created. The value of the new tag was set to
'w=1/[\s^2^(Fo^2^)+(0.0524P)^2^+7.5187P] where P=(Fo^2^+2Fc^2^)/3'.

Automatic conversion script
Id: cif_fix_values 3143 2015-03-26 13:38:13Z robertas 
;
_cod_database_code 4319717

loop_
_symmetry_equiv_pos_as_xyz
'x, y, z'
'-x, y+1/2, -z+1/2'
'-x, -y, -z'
'x, -y-1/2, z-1/2'

loop_
_atom_site_aniso_label
_atom_site_aniso_U_11
_atom_site_aniso_U_22
_atom_site_aniso_U_33
_atom_site_aniso_U_23
_atom_site_aniso_U_13
_atom_site_aniso_U_12
La1 0.0200(3) 0.0134(3) 0.0164(3) -0.0007(2) 0.0098(2) -0.0001(2)
Se1 0.0245(5) 0.0224(5) 0.0179(5) -0.0042(4) 0.0108(4) -0.0051(4)
Se2 0.0363(6) 0.0137(5) 0.0211(5) -0.0002(4) 0.0103(4) 0.0012(4)
Se3 0.0223(5) 0.0129(5) 0.0212(5) 0.0006(4) 0.0067(4) -0.0005(4)
Se4 0.0221(5) 0.0187(5) 0.0332(6) -0.0074(4) 0.0162(4) -0.0051(4)
Se5 0.0211(5) 0.0339(6) 0.0190(5) 0.0027(4) 0.0105(4) -0.0025(4)
Se6 0.0345(6) 0.0211(6) 0.0281(6) 0.0082(4) 0.0038(4) 0.0064(4)
Se7 0.0319(5) 0.0270(6) 0.0156(5) -0.0046(4) 0.0123(4) -0.0010(4)
Se8 0.0355(6) 0.0127(5) 0.0249(5) 0.0001(4) 0.0008(4) 0.0031(4)
K1 0.0404(14) 0.0242(13) 0.063(2) -0.0016(13) 0.0212(13) 0.0056(11)
P1 0.0192(12) 0.0161(12) 0.0146(12) -0.0021(9) 0.0074(9) -0.0020(9)
K2 0.071(2) 0.0243(14) 0.045(2) -0.0115(12) 0.0317(14) -0.0118(13)
P2 0.0213(12) 0.0162(12) 0.0135(12) 0.0005(9) 0.0071(9) 0.0007(9)
K3 0.0360(13) 0.0289(13) 0.0285(12) 0.0000(10) -0.0016(10) -0.0016(10)

loop_
_atom_site_label
_atom_site_type_symbol
_atom_site_fract_x
_atom_site_fract_y
_atom_site_fract_z
_atom_site_U_iso_or_equiv
_atom_site_thermal_displace_type
_atom_site_occupancy
_atom_site_calc_flag
_atom_site_refinement_flags
_atom_site_disorder_group
La1 La 0.22660(5) 0.01380(3) 0.97044(5) 0.01660(14) Uani 1 d . .
Se1 Se -0.03654(10) 0.12681(6) 0.96812(10) 0.0216(2) Uani 1 d . .
Se2 Se 0.05666(11) 0.01861(6) 1.25576(10) 0.0237(2) Uani 1 d . .
Se3 Se 0.53781(10) 0.02463(5) 0.81926(9) 0.0188(2) Uani 1 d . .
Se4 Se 0.30881(10) -0.13195(6) 0.82260(11) 0.0247(2) Uani 1 d . .
Se5 Se 0.21718(10) 0.11665(6) 0.71832(10) 0.0247(2) Uani 1 d . .
Se6 Se -0.12783(11) 0.18152(6) 0.63084(11) 0.0279(3) Uani 1 d . .
Se7 Se 0.57089(11) -0.12595(6) 0.56803(10) 0.0248(2) Uani 1 d . .
Se8 Se 0.33250(11) 0.16110(5) 1.09106(10) 0.0244(2) Uani 1 d . .
K1 K 0.1195(3) 0.20579(15) 1.3727(3) 0.0425(7) Uani 1 d . .
P1 P 0.5251(2) -0.09907(14) 0.7750(2) 0.0167(5) Uani 1 d . .
K2 K 0.3826(3) -0.28555(15) 0.6259(3) 0.0466(7) Uani 1 d . .
P2 P -0.0077(3) 0.10356(14) 0.7507(2) 0.0170(5) Uani 1 d . .
K3 K 0.2699(2) -0.03230(14) 0.5138(2) 0.0311(5) Uani 1 d . .

loop_
_atom_type_symbol
_atom_type_description
_atom_type_scat_dispersion_real
_atom_type_scat_dispersion_imag
_atom_type_scat_source
P P 0.1023 0.0942 'International Tables Vol C Tables 4.2.6.8 and 6.1.1.4'
K K 0.2009 0.2494 'International Tables Vol C Tables 4.2.6.8 and 6.1.1.4'
Se Se -0.0929 2.2259 'International Tables Vol C Tables 4.2.6.8 and 6.1.1.4'
La La -0.2871 2.4523 'International Tables Vol C Tables 4.2.6.8 and 6.1.1.4'

loop_
_geom_angle_atom_site_label_1
_geom_angle_atom_site_label_2
_geom_angle_atom_site_label_3
_geom_angle
_geom_angle_site_symmetry_1
_geom_angle_site_symmetry_3
_geom_angle_publ_flag
Se8 La1 Se4 145.30(3) . . ?
Se8 La1 Se5 80.20(3) . . ?
Se4 La1 Se5 96.18(3) . . ?
Se8 La1 Se1 142.40(3) . 3_557 ?
Se4 La1 Se1 65.19(3) . 3_557 ?
Se5 La1 Se1 127.23(3) . 3_557 ?
Se8 La1 Se3 71.49(3) . 3_657 ?
Se4 La1 Se3 87.48(3) . 3_657 ?
Se5 La1 Se3 133.26(3) . 3_657 ?
Se1 La1 Se3 96.54(3) 3_557 3_657 ?
Se8 La1 Se1 74.48(3) . . ?
Se4 La1 Se1 135.95(3) . . ?
Se5 La1 Se1 67.02(3) . . ?
Se1 La1 Se1 92.16(3) 3_557 . ?
Se3 La1 Se1 134.29(3) 3_657 . ?
Se8 La1 Se2 78.45(3) . . ?
Se4 La1 Se2 124.51(3) . . ?
Se5 La1 Se2 132.40(3) . . ?
Se1 La1 Se2 64.06(3) 3_557 . ?
Se3 La1 Se2 77.47(3) 3_657 . ?
Se1 La1 Se2 66.45(3) . . ?
Se8 La1 Se3 80.40(3) . . ?
Se4 La1 Se3 66.54(2) . . ?
Se5 La1 Se3 68.01(3) . . ?
Se1 La1 Se3 130.54(3) 3_557 . ?
Se3 La1 Se3 71.11(3) 3_657 . ?
Se1 La1 Se3 131.27(3) . . ?
Se2 La1 Se3 146.34(3) . . ?
Se8 La1 K2 120.77(5) . 4_556 ?
Se4 La1 K2 48.70(4) . 4_556 ?
Se5 La1 K2 143.16(4) . 4_556 ?
Se1 La1 K2 54.92(4) 3_557 4_556 ?
Se3 La1 K2 49.52(5) 3_657 4_556 ?
Se1 La1 K2 143.69(4) . 4_556 ?
Se2 La1 K2 83.71(4) . 4_556 ?
Se3 La1 K2 85.00(4) . 4_556 ?
P2 Se1 La1 96.76(7) . 3_557 ?
P2 Se1 La1 78.10(7) . . ?
La1 Se1 La1 87.84(3) 3_557 . ?
P2 Se1 K1 80.44(8) . 4_565 ?
La1 Se1 K1 169.68(6) 3_557 4_565 ?
La1 Se1 K1 101.19(5) . 4_565 ?
P2 Se1 K2 86.77(8) . 2_556 ?
La1 Se1 K2 82.17(5) 3_557 2_556 ?
La1 Se1 K2 160.77(6) . 2_556 ?
K1 Se1 K2 87.74(6) 4_565 2_556 ?
P2 Se2 La1 93.15(7) 3_557 . ?
P2 Se2 K3 83.74(8) 3_557 1_556 ?
La1 Se2 K3 110.60(5) . 1_556 ?
P2 Se2 K1 162.40(9) 3_557 . ?
La1 Se2 K1 103.00(5) . . ?
K3 Se2 K1 84.05(7) 1_556 . ?
P2 Se2 K3 84.68(7) 3_557 3_557 ?
La1 Se2 K3 156.07(5) . 3_557 ?
K3 Se2 K3 92.89(6) 1_556 3_557 ?
K1 Se2 K3 83.33(6) . 3_557 ?
P1 Se3 La1 87.69(7) . 3_657 ?
P1 Se3 La1 89.15(6) . . ?
La1 Se3 La1 108.89(3) 3_657 . ?
P1 Se3 K2 170.24(8) . 2_656 ?
La1 Se3 K2 86.93(6) 3_657 2_656 ?
La1 Se3 K2 100.30(5) . 2_656 ?
P1 Se3 K3 83.59(7) . 3_656 ?
La1 Se3 K3 104.05(4) 3_657 3_656 ?
La1 Se3 K3 145.92(5) . 3_656 ?
K2 Se3 K3 89.82(6) 2_656 3_656 ?
P1 Se4 La1 97.17(7) . . ?
P1 Se4 K2 83.68(8) . . ?
La1 Se4 K2 173.41(7) . . ?
P1 Se4 K2 96.31(9) . 4_556 ?
La1 Se4 K2 89.09(5) . 4_556 ?
K2 Se4 K2 97.33(4) . 4_556 ?
P1 Se4 K3 77.32(8) . . ?
La1 Se4 K3 88.61(5) . . ?
K2 Se4 K3 85.20(7) . . ?
K2 Se4 K3 172.90(7) 4_556 . ?
P2 Se5 La1 81.12(7) . . ?
P2 Se5 K3 98.96(8) . . ?
La1 Se5 K3 91.76(5) . . ?
P2 Se5 K1 76.91(8) . 4_565 ?
La1 Se5 K1 99.71(5) . 4_565 ?
K3 Se5 K1 166.96(7) . 4_565 ?
P2 Se5 K1 86.51(8) . 1_554 ?
La1 Se5 K1 163.47(5) . 1_554 ?
K3 Se5 K1 79.33(6) . 1_554 ?
K1 Se5 K1 88.02(4) 4_565 1_554 ?
P2 Se6 K3 87.24(8) . 3_556 ?
P2 Se6 K2 95.33(8) . 2_556 ?
K3 Se6 K2 98.58(7) 3_556 2_556 ?
P2 Se6 K1 97.17(8) . 1_554 ?
K3 Se6 K1 93.10(7) 3_556 1_554 ?
K2 Se6 K1 163.26(7) 2_556 1_554 ?
P2 Se6 K1 70.20(8) . 4_565 ?
K3 Se6 K1 157.43(7) 3_556 4_565 ?
K2 Se6 K1 84.80(7) 2_556 4_565 ?
K1 Se6 K1 89.01(6) 1_554 4_565 ?
P1 Se7 K3 98.38(8) . 3_656 ?
P1 Se7 K1 96.02(9) . 3_657 ?
K3 Se7 K1 89.48(7) 3_656 3_657 ?
P1 Se7 K3 82.59(8) . . ?
K3 Se7 K3 86.54(6) 3_656 . ?
K1 Se7 K3 175.54(7) 3_657 . ?
P1 Se7 K2 84.89(8) . . ?
K3 Se7 K2 173.98(8) 3_656 . ?
K1 Se7 K2 95.23(7) 3_657 . ?
K3 Se7 K2 88.88(7) . . ?
P1 Se8 La1 91.18(7) 3_657 . ?
P1 Se8 K1 89.19(8) 3_657 . ?
La1 Se8 K1 108.12(5) . . ?
P1 Se8 K2 91.51(8) 3_657 2_656 ?
La1 Se8 K2 103.73(6) . 2_656 ?
K1 Se8 K2 148.13(8) . 2_656 ?
P1 Se8 K1 171.38(9) 3_657 4_565 ?
La1 Se8 K1 97.11(5) . 4_565 ?
K1 Se8 K1 90.48(5) . 4_565 ?
K2 Se8 K1 84.24(6) 2_656 4_565 ?
Se7 K1 Se1 134.36(10) 3_657 4_566 ?
Se7 K1 Se6 114.62(9) 3_657 1_556 ?
Se1 K1 Se6 67.07(5) 4_566 1_556 ?
Se7 K1 Se2 79.34(6) 3_657 . ?
Se1 K1 Se2 144.54(9) 4_566 . ?
Se6 K1 Se2 90.78(6) 1_556 . ?
Se7 K1 Se8 62.39(5) 3_657 . ?
Se1 K1 Se8 131.06(8) 4_566 . ?
Se6 K1 Se8 159.18(9) 1_556 . ?
Se2 K1 Se8 68.41(5) . . ?
Se7 K1 Se5 102.21(7) 3_657 4_566 ?
Se1 K1 Se5 59.15(5) 4_566 4_566 ?
Se6 K1 Se5 126.21(7) 1_556 4_566 ?
Se2 K1 Se5 135.19(9) . 4_566 ?
Se8 K1 Se5 72.96(5) . 4_566 ?
Se7 K1 P2 136.00(9) 3_657 4_566 ?
Se1 K1 P2 35.52(5) 4_566 4_566 ?
Se6 K1 P2 97.30(7) 1_556 4_566 ?
Se2 K1 P2 131.89(10) . 4_566 ?
Se8 K1 P2 97.33(8) . 4_566 ?
Se5 K1 P2 34.36(5) 4_566 4_566 ?
Se7 K1 Se8 71.55(6) 3_657 4_566 ?
Se1 K1 Se8 62.81(5) 4_566 4_566 ?
Se6 K1 Se8 90.93(7) 1_556 4_566 ?
Se2 K1 Se8 148.66(9) . 4_566 ?
Se8 K1 Se8 106.40(7) . 4_566 ?
Se5 K1 Se8 64.48(5) 4_566 4_566 ?
P2 K1 Se8 78.83(7) 4_566 4_566 ?
Se7 K1 Se5 57.42(5) 3_657 1_556 ?
Se1 K1 Se5 101.79(7) 4_566 1_556 ?
Se6 K1 Se5 57.70(5) 1_556 1_556 ?
Se2 K1 Se5 87.45(6) . 1_556 ?
Se8 K1 Se5 118.12(7) . 1_556 ?
Se5 K1 Se5 131.62(9) 4_566 1_556 ?
P2 K1 Se5 136.06(9) 4_566 1_556 ?
Se8 K1 Se5 67.33(6) 4_566 1_556 ?
Se7 K1 Se6 149.26(8) 3_657 4_566 ?
Se1 K1 Se6 58.23(5) 4_566 4_566 ?
Se6 K1 Se6 96.08(6) 1_556 4_566 ?
Se2 K1 Se6 99.67(8) . 4_566 ?
Se8 K1 Se6 88.43(7) . 4_566 ?
Se5 K1 Se6 56.92(5) 4_566 4_566 ?
P2 K1 Se6 32.43(5) 4_566 4_566 ?
Se8 K1 Se6 111.25(7) 4_566 4_566 ?
Se5 K1 Se6 153.13(7) 1_556 4_566 ?
Se7 K1 K3 44.84(5) 3_657 1_556 ?
Se1 K1 K3 145.45(9) 4_566 1_556 ?
Se6 K1 K3 82.95(6) 1_556 1_556 ?
Se2 K1 K3 46.60(5) . 1_556 ?
Se8 K1 K3 82.05(6) . 1_556 ?
Se5 K1 K3 146.15(7) 4_566 1_556 ?
P2 K1 K3 178.48(10) 4_566 1_556 ?
Se8 K1 K3 102.68(7) 4_566 1_556 ?
Se5 K1 K3 45.26(4) 1_556 1_556 ?
Se6 K1 K3 146.07(8) 4_566 1_556 ?
Se7 K1 K3 111.53(7) 3_657 3_557 ?
Se1 K1 K3 98.04(6) 4_566 3_557 ?
Se6 K1 K3 41.60(4) 1_556 3_557 ?
Se2 K1 K3 51.25(5) . 3_557 ?
Se8 K1 K3 118.38(8) . 3_557 ?
Se5 K1 K3 145.90(8) 4_566 3_557 ?
P2 K1 K3 112.44(7) 4_566 3_557 ?
Se8 K1 K3 130.87(8) 4_566 3_557 ?
Se5 K1 K3 74.21(5) 1_556 3_557 ?
Se6 K1 K3 90.04(6) 4_566 3_557 ?
K3 K1 K3 66.78(6) 1_556 3_557 ?
Se7 P1 Se8 110.15(11) . 3_657 ?
Se7 P1 Se4 109.87(11) . . ?
Se8 P1 Se4 108.64(11) 3_657 . ?
Se7 P1 Se3 113.09(11) . . ?
Se8 P1 Se3 109.49(11) 3_657 . ?
Se4 P1 Se3 105.43(10) . . ?
Se7 P1 K3 62.57(8) . . ?
Se8 P1 K3 168.20(11) 3_657 . ?
Se4 P1 K3 67.81(8) . . ?
Se3 P1 K3 82.26(8) . . ?
Se7 P1 K2 61.14(7) . . ?
Se8 P1 K2 91.60(9) 3_657 . ?
Se4 P1 K2 61.77(7) . . ?
Se3 P1 K2 158.41(11) . . ?
K3 P1 K2 76.78(8) . . ?
Se7 K2 Se4 63.28(5) . . ?
Se7 K2 Se4 108.09(7) . 4 ?
Se4 K2 Se4 143.13(11) . 4 ?
Se7 K2 Se3 135.23(10) . 2_646 ?
Se4 K2 Se3 135.91(9) . 2_646 ?
Se4 K2 Se3 76.98(6) 4 2_646 ?
Se7 K2 Se6 128.90(8) . 2_546 ?
Se4 K2 Se6 65.66(5) . 2_546 ?
Se4 K2 Se6 113.56(8) 4 2_546 ?
Se3 K2 Se6 83.30(6) 2_646 2_546 ?
Se7 K2 Se8 73.29(5) . 2_646 ?
Se4 K2 Se8 135.06(8) . 2_646 ?
Se4 K2 Se8 60.96(5) 4 2_646 ?
Se3 K2 Se8 71.20(6) 2_646 2_646 ?
Se6 K2 Se8 154.50(9) 2_546 2_646 ?
Se7 K2 Se1 139.83(10) . 2_546 ?
Se4 K2 Se1 106.58(7) . 2_546 ?
Se4 K2 Se1 55.08(5) 4 2_546 ?
Se3 K2 Se1 80.57(6) 2_646 2_546 ?
Se6 K2 Se1 59.39(5) 2_546 2_546 ?
Se8 K2 Se1 114.06(7) 2_646 2_546 ?
Se7 K2 P1 33.97(4) . . ?
Se4 K2 P1 34.56(4) . . ?
Se4 K2 P1 140.71(9) 4 . ?
Se3 K2 P1 133.11(11) 2_646 . ?
Se6 K2 P1 96.92(7) 2_546 . ?
Se8 K2 P1 100.77(7) 2_646 . ?
Se1 K2 P1 139.01(9) 2_546 . ?
Se7 K2 La1 147.95(7) . 4 ?
Se4 K2 La1 145.69(7) . 4 ?
Se4 K2 La1 42.22(3) 4 4 ?
Se3 K2 La1 43.55(3) 2_646 4 ?
Se6 K2 La1 82.02(5) 2_546 4 ?
Se8 K2 La1 79.22(5) 2_646 4 ?
Se1 K2 La1 42.91(3) 2_546 4 ?
P1 K2 La1 176.53(10) . 4 ?
Se7 K2 K3 45.30(5) . . ?
Se4 K2 K3 48.70(5) . . ?
Se4 K2 K3 98.38(8) 4 . ?
Se3 K2 K3 175.31(9) 2_646 . ?
Se6 K2 K3 99.34(7) 2_546 . ?
Se8 K2 K3 106.06(7) 2_646 . ?
Se1 K2 K3 97.40(8) 2_546 . ?
P1 K2 K3 50.65(6) . . ?
La1 K2 K3 132.74(8) 4 . ?
Se7 K2 K1 41.91(5) . 3_657 ?
Se4 K2 K1 88.46(7) . 3_657 ?
Se4 K2 K1 108.57(6) 4 3_657 ?
Se3 K2 K1 93.60(7) 2_646 3_657 ?
Se6 K2 K1 135.73(9) 2_546 3_657 ?
Se8 K2 K1 49.47(5) 2_646 3_657 ?
Se1 K2 K1 163.42(7) 2_546 3_657 ?
P1 K2 K1 54.50(6) . 3_657 ?
La1 K2 K1 124.32(7) 4 3_657 ?
K3 K2 K1 87.20(6) . 3_657 ?
Se7 K2 K1 106.08(8) . 3_557 ?
Se4 K2 K1 64.94(6) . 3_557 ?
Se4 K2 K1 85.75(7) 4 3_557 ?
Se3 K2 K1 118.69(7) 2_646 3_557 ?
Se6 K2 K1 51.20(5) 2_546 3_557 ?
Se8 K2 K1 143.23(9) 2_646 3_557 ?
Se1 K2 K1 43.43(5) 2_546 3_557 ?
P1 K2 K1 95.60(7) . 3_557 ?
La1 K2 K1 86.32(6) 4 3_557 ?
K3 K2 K1 61.11(6) . 3_557 ?
K1 K2 K1 147.21(8) 3_657 3_557 ?
Se6 P2 Se5 111.99(11) . . ?
Se6 P2 Se2 119.67(12) . 3_557 ?
Se5 P2 Se2 107.90(11) . 3_557 ?
Se6 P2 Se1 110.88(11) . . ?
Se5 P2 Se1 104.36(11) . . ?
Se2 P2 Se1 100.47(10) 3_557 . ?
Se6 P2 K1 77.37(9) . 4_565 ?
Se5 P2 K1 68.73(8) . 4_565 ?
Se2 P2 K1 161.32(11) 3_557 4_565 ?
Se1 P2 K1 64.04(8) . 4_565 ?
Se6 P2 K3 58.78(7) . 3_556 ?
Se5 P2 K3 124.97(10) . 3_556 ?
Se2 P2 K3 61.51(7) 3_557 3_556 ?
Se1 P2 K3 130.29(10) . 3_556 ?
K1 P2 K3 136.13(9) 4_565 3_556 ?
Se7 K3 Se6 139.62(8) 3_656 3_556 ?
Se7 K3 Se7 93.46(6) 3_656 . ?
Se6 K3 Se7 91.74(7) 3_556 . ?
Se7 K3 Se5 63.71(5) 3_656 . ?
Se6 K3 Se5 145.81(8) 3_556 . ?
Se7 K3 Se5 114.55(7) . . ?
Se7 K3 Se2 82.25(6) 3_656 1_554 ?
Se6 K3 Se2 68.49(5) 3_556 1_554 ?
Se7 K3 Se2 139.78(8) . 1_554 ?
Se5 K3 Se2 99.33(7) . 1_554 ?
Se7 K3 Se4 125.89(8) 3_656 . ?
Se6 K3 Se4 91.52(6) 3_556 . ?
Se7 K3 Se4 62.03(5) . . ?
Se5 K3 Se4 82.92(6) . . ?
Se2 K3 Se4 147.69(8) 1_554 . ?
Se7 K3 P1 97.93(7) 3_656 . ?
Se6 K3 P1 108.68(8) 3_556 . ?
Se7 K3 P1 34.84(4) . . ?
Se5 K3 P1 85.54(7) . . ?
Se2 K3 P1 174.59(9) 1_554 . ?
Se4 K3 P1 34.87(4) . . ?
Se7 K3 Se3 61.79(4) 3_656 3_656 ?
Se6 K3 Se3 81.13(5) 3_556 3_656 ?
Se7 K3 Se3 75.08(5) . 3_656 ?
Se5 K3 Se3 125.11(7) . 3_656 ?
Se2 K3 Se3 67.67(5) 1_554 3_656 ?
Se4 K3 Se3 136.26(7) . 3_656 ?
P1 K3 Se3 107.60(7) . 3_656 ?
Se7 K3 P2 114.17(8) 3_656 3_556 ?
Se6 K3 P2 33.98(5) 3_556 3_556 ?
Se7 K3 P2 120.44(8) . 3_556 ?
Se5 K3 P2 124.92(8) . 3_556 ?
Se2 K3 P2 34.76(5) 1_554 3_556 ?
Se4 K3 P2 119.87(7) . 3_556 ?
P1 K3 P2 142.66(9) . 3_556 ?
Se3 K3 P2 74.25(6) 3_656 3_556 ?
Se7 K3 Se2 117.87(7) 3_656 3_557 ?
Se6 K3 Se2 88.69(6) 3_556 3_557 ?
Se7 K3 Se2 128.60(7) . 3_557 ?
Se5 K3 Se2 58.11(4) . 3_557 ?
Se2 K3 Se2 87.11(6) 1_554 3_557 ?
Se4 K3 Se2 66.58(5) . 3_557 ?
P1 K3 Se2 97.53(7) . 3_557 ?
Se3 K3 Se2 154.75(7) 3_656 3_557 ?
P2 K3 Se2 84.39(6) 3_556 3_557 ?
Se7 K3 K3 47.45(5) 3_656 3_656 ?
Se6 K3 K3 124.85(9) 3_556 3_656 ?
Se7 K3 K3 46.01(5) . 3_656 ?
Se5 K3 K3 89.27(7) . 3_656 ?
Se2 K3 K3 117.80(9) 1_554 3_656 ?
Se4 K3 K3 94.38(8) . 3_656 ?
P1 K3 K3 59.58(6) . 3_656 ?
Se3 K3 K3 57.94(5) 3_656 3_656 ?
P2 K3 K3 131.99(9) 3_556 3_656 ?
Se2 K3 K3 142.88(9) 3_557 3_656 ?
Se7 K3 K1 45.68(5) 3_656 1_554 ?
Se6 K3 K1 117.48(7) 3_556 1_554 ?
Se7 K3 K1 139.09(8) . 1_554 ?
Se5 K3 K1 55.41(5) . 1_554 ?
Se2 K3 K1 49.36(5) 1_554 1_554 ?
Se4 K3 K1 137.51(7) . 1_554 ?
P1 K3 K1 133.82(8) . 1_554 ?
Se3 K3 K1 81.58(5) 3_656 1_554 ?
P2 K3 K1 83.50(7) 3_556 1_554 ?
Se2 K3 K1 82.79(5) 3_557 1_554 ?
K3 K3 K1 93.10(8) 3_656 1_554 ?

loop_
_geom_bond_atom_site_label_1
_geom_bond_atom_site_label_2
_geom_bond_distance
_geom_bond_site_symmetry_2
_geom_bond_publ_flag
La1 Se8 3.0403(11) . ?
La1 Se4 3.0712(11) . ?
La1 Se5 3.1060(11) . ?
La1 Se1 3.1406(11) 3_557 ?
La1 Se3 3.1533(11) 3_657 ?
La1 Se1 3.2152(11) . ?
La1 Se2 3.2856(10) . ?
La1 Se3 3.3496(10) . ?
La1 K2 4.570(3) 4_556 ?
Se1 P2 2.228(3) . ?
Se1 La1 3.1406(11) 3_557 ?
Se1 K1 3.448(3) 4_565 ?
Se1 K2 3.775(3) 2_556 ?
Se2 P2 2.209(3) 3_557 ?
Se2 K3 3.406(3) 1_556 ?
Se2 K1 3.557(3) . ?
Se2 K3 3.895(3) 3_557 ?
Se3 P1 2.232(3) . ?
Se3 La1 3.1533(11) 3_657 ?
Se3 K2 3.481(3) 2_656 ?
Se3 K3 3.808(3) 3_656 ?
Se4 P1 2.204(2) . ?
Se4 K2 3.424(3) . ?
Se4 K2 3.434(3) 4_556 ?
Se4 K3 3.570(3) . ?
Se5 P2 2.191(3) . ?
Se5 K3 3.370(3) . ?
Se5 K1 3.618(3) 4_565 ?
Se5 K1 3.906(3) 1_554 ?
Se6 P2 2.155(3) . ?
Se6 K3 3.298(3) 3_556 ?
Se6 K2 3.496(3) 2_556 ?
Se6 K1 3.531(3) 1_554 ?
Se6 K1 3.922(3) 4_565 ?
Se7 P1 2.167(2) . ?
Se7 K3 3.288(3) 3_656 ?
Se7 K1 3.336(3) 3_657 ?
Se7 K3 3.366(3) . ?
Se7 K2 3.396(3) . ?
Se8 P1 2.200(3) 3_657 ?
Se8 K1 3.566(3) . ?
Se8 K2 3.613(3) 2_656 ?
Se8 K1 3.798(3) 4_565 ?
K1 Se7 3.336(3) 3_657 ?
K1 Se1 3.448(3) 4_566 ?
K1 Se6 3.531(3) 1_556 ?
K1 Se5 3.618(3) 4_566 ?
K1 P2 3.782(4) 4_566 ?
K1 Se8 3.798(3) 4_566 ?
K1 Se5 3.906(3) 1_556 ?
K1 Se6 3.922(3) 4_566 ?
K1 K3 4.662(4) 1_556 ?
K1 K3 4.960(4) 3_557 ?
P1 Se8 2.200(3) 3_657 ?
P1 K3 3.761(3) . ?
P1 K2 3.863(4) . ?
K2 Se4 3.434(3) 4 ?
K2 Se3 3.481(3) 2_646 ?
K2 Se6 3.496(3) 2_546 ?
K2 Se8 3.613(3) 2_646 ?
K2 Se1 3.775(3) 2_546 ?
K2 La1 4.570(3) 4 ?
K2 K3 4.735(4) . ?
K2 K1 4.973(4) 3_657 ?
K2 K1 5.011(4) 3_557 ?
P2 Se2 2.209(3) 3_557 ?
P2 K1 3.782(4) 4_565 ?
P2 K3 3.852(3) 3_556 ?
K3 Se7 3.288(3) 3_656 ?
K3 Se6 3.298(3) 3_556 ?
K3 Se2 3.406(3) 1_554 ?
K3 Se3 3.808(3) 3_656 ?
K3 P2 3.852(3) 3_556 ?
K3 Se2 3.895(3) 3_557 ?
K3 K3 4.562(5) 3_656 ?
K3 K1 4.662(4) 1_554 ?
